data_4512698
loop_
_publ_author_name
'Berryman, Orion B.'
'Johnson, 2nd, Charles A'
'Vonnegut, Chris L.'
'Fajardo, Kevin A.'
'Zakharov, Lev N.'
'Johnson, Darren W.'
'Haley, Michael M.'

_publ_section_title
;
 Solid-State Examination of Conformationally Diverse Sulfonamide Receptors
 Based on Bis(2-anilinoethynyl)pyridine, -Bipyridine, and -Thiophene.
;
_journal_issue 3
_journal_name_full 'Crystal growth &amp; design'
_journal_page_first 1502
_journal_page_last 1511
_journal_paper_doi 10.1021/cg5018856
_journal_volume 15
_journal_year 2015
_chemical_formula_sum 'C48 H46 N4 O4 S2'
_chemical_formula_weight 807.01
_chemical_name_systematic
; 
 ? 
;
_space_group_IT_number 2
_symmetry_cell_setting triclinic
_symmetry_space_group_name_Hall '-P 1'
_symmetry_space_group_name_H-M 'P -1'
_atom_sites_solution_hydrogens geom
_atom_sites_solution_primary direct
_atom_sites_solution_secondary difmap
_audit_creation_method SHELXTL
_cell_angle_alpha 101.699(7)
_cell_angle_beta 97.680(7)
_cell_angle_gamma 95.720(6)
_cell_formula_units_Z 1
_cell_length_a 7.960(3)
_cell_length_b 10.860(4)
_cell_length_c 12.852(4)
_cell_measurement_reflns_used 1673
_cell_measurement_temperature 173(2)
_cell_measurement_theta_max 52.81
_cell_measurement_theta_min 5.01
_cell_volume 1068.9(7)
_computing_cell_refinement 'Bruker SMART'
_computing_data_collection 'Bruker SMART'
_computing_data_reduction 'Bruker SAINT'
_computing_molecular_graphics 'Bruker SHELXTL'
_computing_publication_material 'Bruker SHELXTL'
_computing_structure_refinement 'SHELXL-97 (Sheldrick, 1997)'
_computing_structure_solution 'SHELXS-97 (Sheldrick, 1990)'
_diffrn_ambient_temperature 173(2)
_diffrn_measured_fraction_theta_full 0.994
_diffrn_measured_fraction_theta_max 0.994
_diffrn_radiation_monochromator graphite
_diffrn_radiation_source 'fine-focus sealed tube'
_diffrn_radiation_type MoK\a
_diffrn_radiation_wavelength 0.71073
_diffrn_reflns_av_R_equivalents 0.0452
_diffrn_reflns_av_sigmaI/netI 0.0765
_diffrn_reflns_limit_h_max 9
_diffrn_reflns_limit_h_min -9
_diffrn_reflns_limit_k_max 12
_diffrn_reflns_limit_k_min -12
_diffrn_reflns_limit_l_max 15
_diffrn_reflns_limit_l_min -15
_diffrn_reflns_number 7795
_diffrn_reflns_theta_full 25.00
_diffrn_reflns_theta_max 25.00
_diffrn_reflns_theta_min 1.64
_exptl_absorpt_coefficient_mu 0.173
_exptl_absorpt_correction_T_max 0.9965
_exptl_absorpt_correction_T_min 0.9829
_exptl_absorpt_correction_type multi-scan
_exptl_absorpt_process_details SADABS
_exptl_crystal_density_diffrn 1.254
_exptl_crystal_density_method 'not measured'
_exptl_crystal_description plate
_exptl_crystal_F_000 426
_exptl_crystal_size_max 0.10
_exptl_crystal_size_mid 0.08
_exptl_crystal_size_min 0.02
_refine_diff_density_max 0.339
_refine_diff_density_min -0.296
_refine_diff_density_rms 0.052
_refine_ls_extinction_method none
_refine_ls_goodness_of_fit_ref 1.041
_refine_ls_hydrogen_treatment mixed
_refine_ls_matrix_type full
_refine_ls_number_parameters 266
_refine_ls_number_reflns 3745
_refine_ls_number_restraints 0
_refine_ls_restrained_S_all 1.041
_refine_ls_R_factor_all 0.0985
_refine_ls_R_factor_gt 0.0611
_refine_ls_shift/su_max 0.000
_refine_ls_shift/su_mean 0.000
_refine_ls_structure_factor_coef Fsqd
_refine_ls_weighting_details 'calc w=1/[\s^2^(Fo^2^)+(0.0568P)^2^+0.2826P] where P=(Fo^2^+2Fc^2^)/3'
_refine_ls_weighting_scheme calc
_refine_ls_wR_factor_gt 0.1297
_refine_ls_wR_factor_ref 0.1538
_reflns_number_gt 2499
_reflns_number_total 3745
_reflns_threshold_expression >2sigma(I)
_cod_data_source_file cg5018856_si_002.cif
_cod_data_source_block ob102
_cod_depositor_comments
;
The following automatic conversions were performed:

'_symmetry_cell_setting' value 'Triclinic' changed to 'triclinic'
according to
/usr/data/users/saulius/crontab/automatic-downloads/rss-feeds/ACS/lib/dictionaries/cif_core.dic
dictionary named 'cif_core.dic' version 2.4.2 from 2011-04-26.

Automatic conversion script
Id: cif_fix_values 3008 2015-01-20 13:52:24Z robertas 

 Adding full bibliography for 4512691--4512698.cif.

 Adding full bibliography for 4512691--4512698.cif.
;
_cod_original_cell_volume 1068.9(6)
_cod_original_sg_symbol_H-M P-1
_cod_database_code 4512698

loop_
_symmetry_equiv_pos_as_xyz
'x, y, z'
'-x, -y, -z'

loop_
_atom_site_label
_atom_site_type_symbol
_atom_site_fract_x
_atom_site_fract_y
_atom_site_fract_z
_atom_site_U_iso_or_equiv
_atom_site_adp_type
_atom_site_occupancy
_atom_site_symmetry_multiplicity
_atom_site_calc_flag
_atom_site_refinement_flags
S1 S 0.40673(11) 1.00667(9) 0.16028(7) 0.0399(3) Uani 1 1 d .
O1 O 0.3212(3) 1.0028(2) 0.05394(17) 0.0437(6) Uani 1 1 d .
O2 O 0.3404(3) 1.0705(2) 0.25102(18) 0.0489(7) Uani 1 1 d .
N1 N 0.9655(3) 0.6579(2) 0.05896(19) 0.0291(6) Uani 1 1 d .
N2 N 0.5989(3) 1.0767(3) 0.1645(2) 0.0350(7) Uani 1 1 d .
C1 C 0.4617(6) 0.4640(4) 0.1989(4) 0.0758(14) Uani 1 1 d .
H1C H 0.4040 0.4453 0.2577 0.114 Uiso 1 1 calc R
H1D H 0.5827 0.4531 0.2136 0.114 Uiso 1 1 calc R
H1E H 0.4080 0.4060 0.1312 0.114 Uiso 1 1 calc R
C2 C 0.4468(5) 0.5991(4) 0.1898(3) 0.0538(11) Uani 1 1 d .
C3 C 0.3627(5) 0.6769(4) 0.2573(3) 0.0598(12) Uani 1 1 d .
H3A H 0.3109 0.6441 0.3101 0.072 Uiso 1 1 calc R
C4 C 0.5188(5) 0.6487(4) 0.1122(3) 0.0599(12) Uani 1 1 d .
H4A H 0.5789 0.5973 0.0650 0.072 Uiso 1 1 calc R
C5 C 0.5045(5) 0.7719(4) 0.1026(3) 0.0518(10) Uani 1 1 d .
H5A H 0.5520 0.8038 0.0479 0.062 Uiso 1 1 calc R
C6 C 0.3506(5) 0.8011(4) 0.2511(3) 0.0527(10) Uani 1 1 d .
H6A H 0.2943 0.8533 0.3003 0.063 Uiso 1 1 calc R
C7 C 0.4212(4) 0.8488(3) 0.1726(3) 0.0402(9) Uani 1 1 d .
C8 C 0.7216(4) 1.1144(3) 0.2589(2) 0.0302(7) Uani 1 1 d .
C9 C 0.6990(4) 1.2122(3) 0.3415(3) 0.0392(9) Uani 1 1 d .
H9A H 0.5954 1.2488 0.3377 0.047 Uiso 1 1 calc R
C10 C 0.8263(4) 1.2571(3) 0.4295(3) 0.0402(9) Uani 1 1 d .
H10A H 0.8062 1.3218 0.4866 0.048 Uiso 1 1 calc R
C11 C 0.9830(4) 1.2103(3) 0.4369(2) 0.0329(8) Uani 1 1 d .
C12 C 1.0024(4) 1.1116(3) 0.3544(2) 0.0313(8) Uani 1 1 d .
H12A H 1.1071 1.0765 0.3577 0.038 Uiso 1 1 calc R
C13 C 0.8744(4) 1.0617(3) 0.2665(2) 0.0266(7) Uani 1 1 d .
C14 C 1.1326(5) 1.2656(3) 0.5281(3) 0.0438(9) Uani 1 1 d .
C15 C 1.2605(6) 1.3470(4) 0.4861(4) 0.0816(15) Uani 1 1 d .
H15A H 1.3572 1.3832 0.5435 0.122 Uiso 1 1 calc R
H15B H 1.2060 1.4157 0.4622 0.122 Uiso 1 1 calc R
H15C H 1.3016 1.2951 0.4254 0.122 Uiso 1 1 calc R
C16 C 1.0773(7) 1.3462(7) 0.6229(4) 0.167(4) Uani 1 1 d .
H16A H 1.1766 1.3792 0.6790 0.250 Uiso 1 1 calc R
H16B H 0.9930 1.2951 0.6510 0.250 Uiso 1 1 calc R
H16C H 1.0259 1.4171 0.6009 0.250 Uiso 1 1 calc R
C17 C 1.2219(8) 1.1620(5) 0.5628(4) 0.128(3) Uani 1 1 d .
H17A H 1.3168 1.1992 0.6210 0.191 Uiso 1 1 calc R
H17B H 1.2662 1.1136 0.5017 0.191 Uiso 1 1 calc R
H17C H 1.1409 1.1053 0.5883 0.191 Uiso 1 1 calc R
C18 C 0.9026(4) 0.9585(3) 0.1835(2) 0.0294(7) Uani 1 1 d .
C19 C 0.9269(4) 0.8727(3) 0.1151(2) 0.0302(8) Uani 1 1 d .
C20 C 0.9541(4) 0.7696(3) 0.0309(2) 0.0302(7) Uani 1 1 d .
C21 C 0.9682(4) 0.7881(3) -0.0712(3) 0.0355(8) Uani 1 1 d .
H21A H 0.9580 0.8685 -0.0880 0.043 Uiso 1 1 calc R
C22 C 0.9974(4) 0.6876(3) -0.1477(3) 0.0388(9) Uani 1 1 d .
H22A H 1.0068 0.6971 -0.2186 0.047 Uiso 1 1 calc R
C23 C 1.0127(4) 0.5733(3) -0.1200(2) 0.0352(8) Uani 1 1 d .
H23A H 1.0354 0.5030 -0.1711 0.042 Uiso 1 1 calc R
C24 C 0.9947(4) 0.5613(3) -0.0161(2) 0.0283(7) Uani 1 1 d .
H1N H 0.631(4) 1.048(3) 0.105(3) 0.039(10) Uiso 1 1 d .

loop_
_atom_site_aniso_label
_atom_site_aniso_U_11
_atom_site_aniso_U_22
_atom_site_aniso_U_33
_atom_site_aniso_U_23
_atom_site_aniso_U_13
_atom_site_aniso_U_12
S1 0.0268(5) 0.0569(6) 0.0325(5) 0.0013(4) 0.0050(4) 0.0057(4)
O1 0.0298(13) 0.0677(17) 0.0313(13) 0.0053(12) 0.0005(10) 0.0122(12)
O2 0.0328(14) 0.0710(18) 0.0379(14) -0.0054(13) 0.0114(11) 0.0106(12)
N1 0.0340(15) 0.0228(14) 0.0285(15) -0.0008(12) 0.0077(12) 0.0044(12)
N2 0.0264(16) 0.0466(18) 0.0280(16) -0.0015(14) 0.0053(13) 0.0038(13)
C1 0.064(3) 0.064(3) 0.094(4) 0.021(3) 0.000(3) -0.008(2)
C2 0.034(2) 0.057(3) 0.063(3) 0.009(2) -0.0004(19) -0.0075(19)
C3 0.043(2) 0.082(3) 0.062(3) 0.037(2) 0.009(2) 0.003(2)
C4 0.063(3) 0.047(3) 0.060(3) -0.006(2) 0.017(2) -0.014(2)
C5 0.058(3) 0.045(2) 0.046(2) -0.0014(19) 0.0177(19) -0.013(2)
C6 0.037(2) 0.074(3) 0.051(2) 0.019(2) 0.0113(18) 0.013(2)
C7 0.0225(18) 0.055(2) 0.037(2) 0.0017(17) 0.0018(15) -0.0023(16)
C8 0.0298(18) 0.0319(18) 0.0274(17) 0.0032(14) 0.0043(14) 0.0050(14)
C9 0.034(2) 0.043(2) 0.037(2) -0.0037(16) 0.0084(16) 0.0118(16)
C10 0.045(2) 0.036(2) 0.035(2) -0.0065(16) 0.0112(17) 0.0054(17)
C11 0.0333(19) 0.035(2) 0.0284(18) 0.0026(15) 0.0085(15) -0.0029(15)
C12 0.0292(18) 0.0327(19) 0.0314(18) 0.0059(15) 0.0061(14) 0.0026(14)
C13 0.0310(18) 0.0233(17) 0.0250(17) 0.0024(13) 0.0074(14) 0.0025(14)
C14 0.042(2) 0.054(2) 0.0281(19) -0.0023(17) 0.0052(16) -0.0050(18)
C15 0.073(3) 0.085(4) 0.072(3) 0.023(3) -0.013(3) -0.034(3)
C16 0.052(3) 0.325(10) 0.058(3) -0.095(5) 0.000(3) 0.008(4)
C17 0.154(6) 0.077(4) 0.115(5) 0.038(3) -0.101(4) -0.029(4)
C18 0.0322(18) 0.0265(18) 0.0311(18) 0.0072(15) 0.0071(14) 0.0060(14)
C19 0.0337(19) 0.0231(18) 0.0338(19) 0.0057(15) 0.0041(15) 0.0066(14)
C20 0.0301(18) 0.0243(17) 0.0333(19) 0.0002(14) 0.0029(14) 0.0046(14)
C21 0.047(2) 0.0245(18) 0.037(2) 0.0063(15) 0.0115(16) 0.0068(15)
C22 0.057(2) 0.0314(19) 0.0308(19) 0.0088(15) 0.0136(17) 0.0066(17)
C23 0.047(2) 0.0273(19) 0.0295(18) -0.0014(15) 0.0104(16) 0.0075(16)
C24 0.0315(18) 0.0244(17) 0.0283(17) 0.0032(14) 0.0048(14) 0.0054(14)

loop_
_atom_type_symbol
_atom_type_description
_atom_type_scat_dispersion_real
_atom_type_scat_dispersion_imag
_atom_type_scat_source
C C 0.0033 0.0016 'International Tables Vol C Tables 4.2.6.8 and 6.1.1.4'
H H 0.0000 0.0000 'International Tables Vol C Tables 4.2.6.8 and 6.1.1.4'
N N 0.0061 0.0033 'International Tables Vol C Tables 4.2.6.8 and 6.1.1.4'
O O 0.0106 0.0060 'International Tables Vol C Tables 4.2.6.8 and 6.1.1.4'
S S 0.1246 0.1234 'International Tables Vol C Tables 4.2.6.8 and 6.1.1.4'

loop_
_geom_angle_atom_site_label_1
_geom_angle_atom_site_label_2
_geom_angle_atom_site_label_3
_geom_angle
_geom_angle_site_symmetry_3
O2 S1 O1 119.56(15) .
O2 S1 N2 107.69(15) .
O1 S1 N2 104.76(15) .
O2 S1 C7 108.20(16) .
O1 S1 C7 107.85(15) .
N2 S1 C7 108.33(15) .
C24 N1 C20 117.3(3) .
C8 N2 S1 124.1(2) .
C8 N2 H1N 119(2) .
S1 N2 H1N 108(2) .
C2 C1 H1C 109.5 .
C2 C1 H1D 109.5 .
H1C C1 H1D 109.5 .
C2 C1 H1E 109.5 .
H1C C1 H1E 109.5 .
H1D C1 H1E 109.5 .
C3 C2 C4 117.7(4) .
C3 C2 C1 121.7(4) .
C4 C2 C1 120.6(4) .
C2 C3 C6 122.4(4) .
C2 C3 H3A 118.8 .
C6 C3 H3A 118.8 .
C5 C4 C2 121.0(4) .
C5 C4 H4A 119.5 .
C2 C4 H4A 119.5 .
C7 C5 C4 120.1(4) .
C7 C5 H5A 119.9 .
C4 C5 H5A 119.9 .
C3 C6 C7 119.3(4) .
C3 C6 H6A 120.4 .
C7 C6 H6A 120.4 .
C6 C7 C5 119.6(4) .
C6 C7 S1 121.0(3) .
C5 C7 S1 119.5(3) .
C9 C8 C13 118.8(3) .
C9 C8 N2 120.4(3) .
C13 C8 N2 120.5(3) .
C10 C9 C8 120.4(3) .
C10 C9 H9A 119.8 .
C8 C9 H9A 119.8 .
C9 C10 C11 122.0(3) .
C9 C10 H10A 119.0 .
C11 C10 H10A 119.0 .
C12 C11 C10 116.6(3) .
C12 C11 C14 119.9(3) .
C10 C11 C14 123.4(3) .
C11 C12 C13 122.6(3) .
C11 C12 H12A 118.7 .
C13 C12 H12A 118.7 .
C12 C13 C8 119.4(3) .
C12 C13 C18 119.8(3) .
C8 C13 C18 120.7(3) .
C16 C14 C17 109.7(4) .
C16 C14 C15 108.2(4) .
C17 C14 C15 107.3(4) .
C16 C14 C11 112.4(3) .
C17 C14 C11 110.7(3) .
C15 C14 C11 108.4(3) .
C14 C15 H15A 109.5 .
C14 C15 H15B 109.5 .
H15A C15 H15B 109.5 .
C14 C15 H15C 109.5 .
H15A C15 H15C 109.5 .
H15B C15 H15C 109.5 .
C14 C16 H16A 109.5 .
C14 C16 H16B 109.5 .
H16A C16 H16B 109.5 .
C14 C16 H16C 109.5 .
H16A C16 H16C 109.5 .
H16B C16 H16C 109.5 .
C14 C17 H17A 109.5 .
C14 C17 H17B 109.5 .
H17A C17 H17B 109.5 .
C14 C17 H17C 109.5 .
H17A C17 H17C 109.5 .
H17B C17 H17C 109.5 .
C19 C18 C13 179.5(4) .
C18 C19 C20 178.9(3) .
N1 C20 C21 123.4(3) .
N1 C20 C19 115.7(3) .
C21 C20 C19 120.9(3) .
C22 C21 C20 118.5(3) .
C22 C21 H21A 120.7 .
C20 C21 H21A 120.7 .
C23 C22 C21 119.0(3) .
C23 C22 H22A 120.5 .
C21 C22 H22A 120.5 .
C22 C23 C24 119.3(3) .
C22 C23 H23A 120.4 .
C24 C23 H23A 120.4 .
N1 C24 C23 122.5(3) .
N1 C24 C24 116.5(3) 2_765
C23 C24 C24 121.0(3) 2_765

loop_
_geom_bond_atom_site_label_1
_geom_bond_atom_site_label_2
_geom_bond_distance
_geom_bond_site_symmetry_2
S1 O2 1.424(2) .
S1 O1 1.434(2) .
S1 N2 1.628(3) .
S1 C7 1.767(4) .
N1 C24 1.335(4) .
N1 C20 1.342(4) .
N2 C8 1.412(4) .
N2 H1N 0.84(3) .
C1 C2 1.510(6) .
C1 H1C 0.9800 .
C1 H1D 0.9800 .
C1 H1E 0.9800 .
C2 C3 1.373(5) .
C2 C4 1.386(5) .
C3 C6 1.379(5) .
C3 H3A 0.9500 .
C4 C5 1.383(5) .
C4 H4A 0.9500 .
C5 C7 1.382(5) .
C5 H5A 0.9500 .
C6 C7 1.380(5) .
C6 H6A 0.9500 .
C8 C9 1.386(4) .
C8 C13 1.395(4) .
C9 C10 1.384(4) .
C9 H9A 0.9500 .
C10 C11 1.392(4) .
C10 H10A 0.9500 .
C11 C12 1.383(4) .
C11 C14 1.533(4) .
C12 C13 1.393(4) .
C12 H12A 0.9500 .
C13 C18 1.440(4) .
C14 C16 1.494(5) .
C14 C17 1.500(6) .
C14 C15 1.507(5) .
C15 H15A 0.9800 .
C15 H15B 0.9800 .
C15 H15C 0.9800 .
C16 H16A 0.9800 .
C16 H16B 0.9800 .
C16 H16C 0.9800 .
C17 H17A 0.9800 .
C17 H17B 0.9800 .
C17 H17C 0.9800 .
C18 C19 1.195(4) .
C19 C20 1.447(4) .
C20 C21 1.384(4) .
C21 C22 1.374(4) .
C21 H21A 0.9500 .
C22 C23 1.371(4) .
C22 H22A 0.9500 .
C23 C24 1.392(4) .
C23 H23A 0.9500 .
C24 C24 1.480(6) 2_765

loop_
_geom_hbond_atom_site_label_D
_geom_hbond_atom_site_label_H
_geom_hbond_atom_site_label_A
_geom_hbond_distance_DH
_geom_hbond_distance_HA
_geom_hbond_distance_DA
_geom_hbond_angle_DHA
_geom_hbond_site_symmetry_A
N2 H1N O1 0.84(3) 2.11(3) 2.939(4) 170(3) 2_675

loop_
_geom_torsion_atom_site_label_1
_geom_torsion_atom_site_label_2
_geom_torsion_atom_site_label_3
_geom_torsion_atom_site_label_4
_geom_torsion
_geom_torsion_site_symmetry_4
O2 S1 N2 C8 43.8(3) .
O1 S1 N2 C8 172.1(3) .
C7 S1 N2 C8 -73.0(3) .
C4 C2 C3 C6 -1.0(6) .
C1 C2 C3 C6 178.9(4) .
C3 C2 C4 C5 -0.7(6) .
C1 C2 C4 C5 179.4(4) .
C2 C4 C5 C7 1.7(6) .
C2 C3 C6 C7 1.8(6) .
C3 C6 C7 C5 -0.8(5) .
C3 C6 C7 S1 179.2(3) .
C4 C5 C7 C6 -0.9(5) .
C4 C5 C7 S1 179.1(3) .
O2 S1 C7 C6 9.1(3) .
O1 S1 C7 C6 -121.5(3) .
N2 S1 C7 C6 125.6(3) .
O2 S1 C7 C5 -170.9(3) .
O1 S1 C7 C5 58.5(3) .
N2 S1 C7 C5 -54.4(3) .
S1 N2 C8 C9 -68.5(4) .
S1 N2 C8 C13 117.3(3) .
C13 C8 C9 C10 0.4(5) .
N2 C8 C9 C10 -173.9(3) .
C8 C9 C10 C11 2.6(5) .
C9 C10 C11 C12 -3.3(5) .
C9 C10 C11 C14 174.4(3) .
C10 C11 C12 C13 1.1(5) .
C14 C11 C12 C13 -176.6(3) .
C11 C12 C13 C8 1.7(5) .
C11 C12 C13 C18 -179.7(3) .
C9 C8 C13 C12 -2.4(5) .
N2 C8 C13 C12 171.8(3) .
C9 C8 C13 C18 179.0(3) .
N2 C8 C13 C18 -6.7(5) .
C12 C11 C14 C16 -165.2(4) .
C10 C11 C14 C16 17.3(6) .
C12 C11 C14 C17 -42.1(5) .
C10 C11 C14 C17 140.3(4) .
C12 C11 C14 C15 75.4(4) .
C10 C11 C14 C15 -102.2(4) .
C12 C13 C18 C19 23(50) .
C8 C13 C18 C19 -158(100) .
C13 C18 C19 C20 -174(100) .
C24 N1 C20 C21 1.1(4) .
C24 N1 C20 C19 -178.4(3) .
C18 C19 C20 N1 -141(19) .
C18 C19 C20 C21 39(19) .
N1 C20 C21 C22 -0.8(5) .
C19 C20 C21 C22 178.7(3) .
C20 C21 C22 C23 -0.5(5) .
C21 C22 C23 C24 1.4(5) .
C20 N1 C24 C23 -0.1(4) .
C20 N1 C24 C24 -179.5(3) 2_765
C22 C23 C24 N1 -1.1(5) .
C22 C23 C24 C24 178.2(4) 2_765
